data_4314004
loop_
_publ_author_name
'Tilak Chandra'
'Brian J. Kraft'
'John C. Huffman'
'Jeffrey M. Zaleski'

_publ_section_title
;
 Synthesis and Structural Characterization of Porphyrinic Enediynes:
 Geometric and Electronic Effects on Thermal and Photochemical Reactivity
;
_journal_name_full 'Inorganic Chemistry'
_journal_page_first 5158
_journal_page_last 5172
_journal_paper_doi 10.1021/ic030035a
_journal_volume 42
_journal_year 2003
_chemical_formula_sum 'C110 H62 Cl6 N4 Zn'
_chemical_formula_weight 1717.84
_space_group_IT_number 14
_symmetry_cell_setting monoclinic
_symmetry_space_group_name_Hall '-P 2ybc'
_symmetry_space_group_name_H-M 'P 1 21/c 1'
_audit_creation_method 'minor manual editing of SDT2CIF v. 1.2 BETA  output'
_cell_angle_alpha 90
_cell_angle_beta 99.2208(12)
_cell_angle_gamma 90
_cell_formula_units_Z 2
_cell_length_a 15.2911(4)
_cell_length_b 20.1741(5)
_cell_length_c 13.5494(4)
_cell_measurement_reflns_used 9292
_cell_measurement_temperature 118(2)
_cell_measurement_theta_max 29.97
_cell_measurement_theta_min 2.41
_cell_volume 4125.77(19)
_computing_cell_refinement 'SAINT (Bruker, 1999)'
_computing_data_collection 'SMART (Bruker, 1999)'
_computing_data_reduction 'SAINT (Bruker, 1999), XTEL (local package)'
_computing_molecular_graphics 'XTEL, local package'
_computing_publication_material 'XTEL, local package'
_computing_structure_refinement 'XTEL, local package'
_computing_structure_solution 'SHELXS-97 (Sheldrick, 1997)'
_diffrn_ambient_temperature 118(2)
_diffrn_detector 'CCD area detector'
_diffrn_detector_area_resol_mean 44.52
_diffrn_detector_type 'Bruker SMART 6000'
_diffrn_measured_fraction_theta_full 1
_diffrn_measured_fraction_theta_max 1
_diffrn_measurement_details '   0.30 degree frames measured for  10.13 seconds each'
_diffrn_measurement_device 'three-circle goniometer with fixed chi'
_diffrn_measurement_device_type 'Bruker Platform goniometer'
_diffrn_measurement_method '\w scans'
_diffrn_radiation_type 'Mo K\a'
_diffrn_radiation_wavelength 0.71073
_diffrn_reflns_av_R_equivalents 7440
_diffrn_reflns_limit_h_max 21
_diffrn_reflns_limit_h_min -21
_diffrn_reflns_limit_k_max 28
_diffrn_reflns_limit_k_min -28
_diffrn_reflns_limit_l_max 19
_diffrn_reflns_limit_l_min -19
_diffrn_reflns_number 3
_diffrn_reflns_theta_full 30.0092
_diffrn_reflns_theta_max 30.0092
_diffrn_reflns_theta_min 2.12131
_diffrn_standards_decay_% 0.0
_diffrn_standards_interval_time 307
_diffrn_standards_number 9293
_exptl_absorpt_coefficient_mu 0.5482
_exptl_absorpt_correction_type none
_exptl_crystal_colour 'metallic green'
_exptl_crystal_density_diffrn 1.383
_exptl_crystal_density_method 'not measured'
_exptl_crystal_description parallopiped
_exptl_crystal_F_000 1764
_exptl_crystal_size_max .35
_exptl_crystal_size_mid .30
_exptl_crystal_size_min .18
_refine_diff_density_max 0.53
_refine_diff_density_min -0.44
_refine_ls_abs_structure_details none
_refine_ls_extinction_method none
_refine_ls_goodness_of_fit_ref 1.2306
_refine_ls_matrix_type full
_refine_ls_number_parameters 574
_refine_ls_number_reflns 7440
_refine_ls_R_factor_gt 0.0459
_refine_ls_shift/su_max 0.0042
_refine_ls_structure_factor_coef F
_refine_ls_weighting_details w^-1^=\s^2^(F)+(.07F)^2^
_refine_ls_weighting_scheme calc
_refine_ls_wR_factor_ref 0.0451
_reflns_number_gt 7440
_reflns_number_total 12031
_reflns_threshold_expression 'Fo^2^> 2.33\s(Fo^2^)'
_cod_data_source_file ic030035a_4.cif
_cod_data_source_block MSC02010
_cod_original_sg_symbol_H-M 'P 21/c'
_cod_original_formula_sum 'C110 H62 Cl6 N4 Zn1'
_cod_database_code 4314004

loop_
_symmetry_equiv_pos_as_xyz
x,y,z
-x,1/2+y,1/2-z
x,1/2-y,1/2+z
-x,-y,-z

loop_
_atom_site_label
_atom_site_type_symbol
_atom_site_fract_x
_atom_site_fract_y
_atom_site_fract_z
_atom_site_U_iso_or_equiv
_atom_site_adp_type
_atom_site_occupancy
_atom_site_disorder_group
_atom_site_disorder_assembly
ZN1 ZN 0 0.5 0.5 0.01911(10) Uani 1 0 .
N2 N 0.08347(10) 0.56110(8) 0.43817(12) 0.0189(5) Uani 1 0 .
C3 C 0.09380(12) 0.62863(9) 0.45231(14) 0.0191(6) Uani 1 0 .
C4 C 0.16239(12) 0.65257(9) 0.39860(14) 0.0201(6) Uani 1 0 .
C5 C 0.19326(12) 0.59802(9) 0.35299(14) 0.0204(6) Uani 1 0 .
C6 C 0.14187(12) 0.54137(9) 0.37612(14) 0.0192(6) Uani 1 0 .
C7 C 0.15043(12) 0.47726(9) 0.33913(14) 0.0194(6) Uani 1 0 .
C8 C 0.10332(12) 0.42134(9) 0.36188(14) 0.0192(6) Uani 1 0 .
C9 C 0.11286(12) 0.35544(9) 0.32136(14) 0.0206(6) Uani 1 0 .
C10 C 0.05708(13) 0.31409(9) 0.36362(14) 0.0214(6) Uani 1 0 .
C11 C 0.01337(12) 0.35491(9) 0.42984(14) 0.0196(6) Uani 1 0 .
N12 N 0.04257(10) 0.41948(7) 0.42633(12) 0.0194(5) Uani 1 0 .
C13 C -0.04828(12) 0.33205(9) 0.48776(14) 0.0191(6) Uani 1 0 .
C14 C 0.20314(13) 0.71553(10) 0.39631(15) 0.0239(6) Uani 1 0 .
C15 C 0.24989(14) 0.76197(10) 0.38857(16) 0.0288(7) Uani 1 0 .
C16 C 0.31101(14) 0.81631(11) 0.38354(16) 0.0305(7) Uani 1 0 .
C17 C 0.28542(16) 0.88202(12) 0.39322(19) 0.0402(9) Uani 1 0 .
C18 C 0.34597(17) 0.93210(11) 0.38971(19) 0.0439(9) Uani 1 0 .
C19 C 0.43170(17) 0.91851(12) 0.37678(19) 0.0427(9) Uani 1 0 .
C20 C 0.45755(15) 0.85312(12) 0.36623(19) 0.0406(9) Uani 1 0 .
C21 C 0.39713(15) 0.80231(11) 0.36931(17) 0.0343(8) Uani 1 0 .
C22 C 0.26945(14) 0.60063(9) 0.30433(15) 0.0237(6) Uani 1 0 .
C23 C 0.33737(14) 0.60868(10) 0.27171(16) 0.0268(7) Uani 1 0 .
C24 C 0.41883(15) 0.61383(11) 0.23340(17) 0.0317(7) Uani 1 0 .
C25 C 0.42914(18) 0.65795(16) 0.1580(2) 0.0591(11) Uani 1 0 .
C26 C 0.5101(2) 0.6611(2) 0.1226(2) 0.0824(16) Uani 1 0 .
C27 C 0.5785(2) 0.62145(18) 0.1601(3) 0.0733(15) Uani 1 0 .
C28 C 0.56940(19) 0.57870(15) 0.2340(3) 0.0779(15) Uani 1 0 .
C29 C 0.49043(17) 0.57407(13) 0.2713(2) 0.0554(11) Uani 1 0 .
C30 C 0.21245(13) 0.46805(9) 0.26504(15) 0.0216(6) Uani 1 0 .
C31 C 0.29923(13) 0.44627(10) 0.29488(16) 0.0261(7) Uani 1 0 .
C32 C 0.35475(14) 0.43721(10) 0.22445(17) 0.0308(7) Uani 1 0 .
C33 C 0.32428(15) 0.44965(11) 0.12438(17) 0.0343(8) Uani 1 0 .
C34 C 0.23807(15) 0.47131(11) 0.09408(16) 0.0313(8) Uani 1 0 .
C35 C 0.18257(14) 0.48071(10) 0.16430(16) 0.0261(7) Uani 1 0 .
C36 C 0.16668(13) 0.33293(9) 0.25093(15) 0.0232(6) Uani 1 0 .
C37 C 0.20757(13) 0.30790(10) 0.19272(15) 0.0250(7) Uani 1 0 .
C38 C 0.25483(14) 0.27882(10) 0.11993(16) 0.0263(7) Uani 1 0 .
C39 C 0.32665(17) 0.23717(12) 0.14827(18) 0.0425(9) Uani 1 0 .
C40 C 0.36871(18) 0.20779(13) 0.0752(2) 0.0525(11) Uani 1 0 .
C41 C 0.33944(17) 0.22047(13) -0.0245(2) 0.0453(10) Uani 1 0 .
C42 C 0.26995(17) 0.26267(13) -0.05313(18) 0.0422(9) Uani 1 0 .
C43 C 0.22720(15) 0.29211(12) 0.01860(17) 0.0350(8) Uani 1 0 .
C44 C 0.05208(13) 0.24518(10) 0.33946(15) 0.0249(7) Uani 1 0 .
C45 C 0.06238(14) 0.19016(10) 0.30883(16) 0.0270(7) Uani 1 0 .
C46 C 0.08347(13) 0.12650(10) 0.27278(16) 0.0251(7) Uani 1 0 .
C47 C 0.13559(14) 0.12281(10) 0.19648(16) 0.0282(7) Uani 1 0 .
C48 C 0.16046(14) 0.06168(11) 0.16242(17) 0.0332(8) Uani 1 0 .
C49 C 0.13378(15) 0.00380(11) 0.20330(17) 0.0353(7) Uani 1 0 .
C50 C 0.08180(16) 0.00671(11) 0.27859(18) 0.0376(8) Uani 1 0 .
C51 C 0.05633(15) 0.06773(11) 0.31291(17) 0.0320(7) Uani 1 0 .
C52 C -0.06363(12) 0.25829(9) 0.48878(14) 0.0197(6) Uani 1 0 .
C53 C -0.12595(13) 0.22732(10) 0.41796(15) 0.0258(7) Uani 1 0 .
C54 C -0.13762(14) 0.15900(11) 0.42168(16) 0.0297(7) Uani 1 0 .
C55 C -0.08621(14) 0.12189(10) 0.49452(16) 0.0287(7) Uani 1 0 .
C56 C -0.02327(14) 0.15235(10) 0.56427(16) 0.0278(7) Uani 1 0 .
C57 C -0.01254(13) 0.22072(10) 0.56160(15) 0.0230(6) Uani 1 0 .
C58 C 0.37064(18) 0.61400(15) 0.5471(2) 0.0556(11) Uani 1 0 .
CL59 CL 0.30407(10) 0.64349(8) 0.63702(11) 0.0625(6) Uani 0.55 0 .
CL60 CL 0.35653(11) 0.52348(7) 0.55163(12) 0.0751(6) Uani 0.55 0 .
CL61 CL 0.47403(9) 0.63469(11) 0.57310(12) 0.0854(8) Uani 0.55 0 .
CL1A CL 0.30557(12) 0.58764(14) 0.61308(17) 0.0946(10) Uani 0.45 0 .
CL2A CL 0.46315(16) 0.56571(12) 0.52114(15) 0.0992(10) Uani 0.45 0 .
CL3A CL 0.43033(16) 0.68991(12) 0.60207(16) 0.0889(9) Uani 0.45 0 .
H62 H 0.222 0.8913 0.4028 0.0482 Uiso 1 0 .
H63 H 0.3289 0.9761 0.3969 0.0489 Uiso 1 0 .
H64 H 0.4735 0.9546 0.376 0.0428 Uiso 1 0 .
H65 H 0.5206 0.8426 0.3608 0.0458 Uiso 1 0 .
H66 H 0.4101 0.7567 0.3607 0.0477 Uiso 1 0 .
H67 H 0.3823 0.6854 0.1251 0.0734 Uiso 1 0 .
H68 H 0.5073 0.6933 0.0724 0.1163 Uiso 1 0 .
H69 H 0.6298 0.6253 0.1284 0.0857 Uiso 1 0 .
H70 H 0.6191 0.5472 0.2695 0.0867 Uiso 1 0 .
H71 H 0.4874 0.5434 0.3298 0.0618 Uiso 1 0 .
H72 H 0.3216 0.4369 0.3642 0.0233 Uiso 1 0 .
H73 H 0.4147 0.423 0.2463 0.0305 Uiso 1 0 .
H74 H 0.364 0.4443 0.0772 0.0371 Uiso 1 0 .
H75 H 0.218 0.4806 0.0251 0.0332 Uiso 1 0 .
H76 H 0.121 0.4966 0.1433 0.0224 Uiso 1 0 .
H77 H 0.3493 0.2293 0.2178 0.0547 Uiso 1 0 .
H78 H 0.42 0.1792 0.0964 0.0522 Uiso 1 0 .
H79 H 0.3682 0.2008 -0.0731 0.0512 Uiso 1 0 .
H80 H 0.2484 0.2717 -0.1296 0.0547 Uiso 1 0 .
H81 H 0.1791 0.3248 -0.0016 0.0317 Uiso 1 0 .
H82 H 0.1541 0.1647 0.166 0.0303 Uiso 1 0 .
H83 H 0.1958 0.0587 0.1053 0.0237 Uiso 1 0 .
H84 H 0.1525 -0.0402 0.1858 0.024 Uiso 1 0 .
H85 H 0.0625 -0.0343 0.3056 0.0351 Uiso 1 0 .
H86 H 0.0251 0.071 0.3676 0.0522 Uiso 1 0 .
H87 H -0.1604 0.2537 0.3698 0.0296 Uiso 1 0 .
H88 H -0.1822 0.1398 0.3713 0.0336 Uiso 1 0 .
H89 H -0.0939 0.0731 0.4971 0.0416 Uiso 1 0 .
H90 H 0.0134 0.1251 0.6165 0.0521 Uiso 1 0 .
H91 H 0.031 0.241 0.614 0.0376 Uiso 1 0 .
H92 H 0.3418 0.6289 0.4844 0.0514 Uiso 1 0 .

loop_
_atom_site_aniso_label
_atom_site_aniso_U_11
_atom_site_aniso_U_22
_atom_site_aniso_U_33
_atom_site_aniso_U_12
_atom_site_aniso_U_13
_atom_site_aniso_U_23
ZN1 0.0219(3) 0.0146(3) 0.0232(3) -0.00108(14) 0.01104(13) 0.00000(15)
N2 0.0192(9) 0.0173(9) 0.0211(9) 0.0003(7) 0.0061(7) -0.0003(7)
C3 0.0188(10) 0.0165(10) 0.0222(10) -0.0017(8) 0.0043(8) 0.0008(8)
C4 0.0199(10) 0.0198(11) 0.0216(10) -0.0012(8) 0.0057(8) 0.0008(8)
C5 0.0201(10) 0.0210(11) 0.0202(10) -0.0020(8) 0.0039(8) 0.0014(8)
C6 0.0200(10) 0.0190(11) 0.0198(10) 0.0002(8) 0.0067(8) 0.0023(8)
C7 0.0190(10) 0.0204(10) 0.0203(10) 0.0017(8) 0.0078(8) 0.0014(8)
C8 0.0202(10) 0.0171(10) 0.0212(10) 0.0017(8) 0.0060(8) 0.0010(8)
C9 0.0230(11) 0.0186(11) 0.0216(11) 0.0014(8) 0.0072(8) 0.0018(8)
C10 0.0220(11) 0.0198(11) 0.0230(11) -0.0011(8) 0.0057(8) -0.0005(8)
C11 0.0222(10) 0.0163(10) 0.0211(10) -0.0002(8) 0.0054(8) -0.0005(8)
N12 0.0211(9) 0.0165(9) 0.0223(9) -0.0005(7) 0.0090(7) 0.0015(7)
C13 0.0199(10) 0.0171(10) 0.0205(10) -0.0026(8) 0.0037(8) -0.0001(8)
C14 0.0240(11) 0.0231(12) 0.0264(11) 0.0006(9) 0.0096(9) -0.0015(9)
C15 0.0307(12) 0.0258(13) 0.0324(13) -0.0017(9) 0.0123(10) -0.0014(10)
C16 0.0329(13) 0.0291(14) 0.0330(13) -0.0102(10) 0.0153(10) -0.0023(10)
C17 0.0412(15) 0.0328(15) 0.0538(17) -0.0076(11) 0.0294(12) -0.0042(12)
C18 0.0537(17) 0.0260(14) 0.0593(18) -0.0119(11) 0.0311(14) -0.0093(12)
C19 0.0451(16) 0.0365(16) 0.0511(17) -0.0205(12) 0.0215(13) -0.0048(12)
C20 0.0335(14) 0.0402(17) 0.0517(17) -0.0079(11) 0.0177(12) 0.0025(12)
C21 0.0345(13) 0.0297(14) 0.0414(15) -0.0043(10) 0.0143(11) -0.0011(10)
C22 0.0284(12) 0.0194(11) 0.0239(11) -0.0005(8) 0.0063(9) 0.0005(8)
C23 0.0297(12) 0.0247(12) 0.0266(12) -0.0028(9) 0.0069(9) -0.0001(9)
C24 0.0305(13) 0.0332(14) 0.0344(13) -0.0133(10) 0.0142(10) -0.0118(10)
C25 0.0455(17) 0.097(3) 0.0363(16) -0.0313(16) 0.0117(13) 0.0075(15)
C26 0.075(3) 0.139(4) 0.0402(19) -0.062(2) 0.0282(17) -0.011(2)
C27 0.055(2) 0.083(3) 0.096(3) -0.0370(18) 0.053(2) -0.055(2)
C28 0.0418(18) 0.047(2) 0.156(4) -0.0106(14) 0.050(2) -0.033(2)
C29 0.0394(16) 0.0359(17) 0.098(3) -0.0051(12) 0.0316(16) -0.0038(15)
C30 0.0265(11) 0.0140(10) 0.0272(12) -0.0014(8) 0.0134(9) -0.0003(8)
C31 0.0261(12) 0.0233(12) 0.0304(12) -0.0006(9) 0.0091(9) 0.0000(9)
C32 0.0277(12) 0.0247(13) 0.0432(15) 0.0022(9) 0.0154(10) -0.0011(10)
C33 0.0398(14) 0.0307(14) 0.0390(15) 0.0019(10) 0.0260(11) -0.0005(10)
C34 0.0414(15) 0.0295(13) 0.0263(12) 0.0028(10) 0.0153(10) 0.0046(9)
C35 0.0295(12) 0.0216(11) 0.0297(12) 0.0025(8) 0.0127(9) 0.0023(9)
C36 0.0260(11) 0.0175(11) 0.0267(12) -0.0009(8) 0.0060(9) 0.0029(8)
C37 0.0275(12) 0.0227(12) 0.0261(12) -0.0015(9) 0.0079(9) 0.0015(9)
C38 0.0298(12) 0.0210(11) 0.0311(13) -0.0042(9) 0.0143(9) -0.0062(9)
C39 0.0499(17) 0.0429(17) 0.0387(15) 0.0147(12) 0.0186(12) 0.0077(12)
C40 0.0503(18) 0.049(2) 0.065(2) 0.0210(13) 0.0299(15) 0.0049(14)
C41 0.0539(18) 0.0410(17) 0.0489(18) -0.0046(13) 0.0327(14) -0.0153(13)
C42 0.0455(16) 0.0511(19) 0.0333(14) -0.0094(12) 0.0166(12) -0.0146(12)
C43 0.0328(13) 0.0404(16) 0.0327(14) -0.0014(11) 0.0084(10) -0.0078(11)
C44 0.0254(12) 0.0256(12) 0.0257(12) -0.0003(9) 0.0103(9) 0.0014(9)
C45 0.0284(12) 0.0276(13) 0.0268(12) -0.0014(9) 0.0104(9) 0.0005(9)
C46 0.0265(11) 0.0206(12) 0.0281(12) 0.0000(9) 0.0044(9) -0.0031(9)
C47 0.0292(12) 0.0239(12) 0.0322(13) -0.0002(9) 0.0074(10) 0.0003(9)
C48 0.0310(13) 0.0346(15) 0.0353(14) 0.0051(10) 0.0092(10) -0.0053(11)
C49 0.0365(13) 0.0241(12) 0.0447(15) 0.0056(11) 0.0042(10) -0.0118(11)
C50 0.0474(15) 0.0219(13) 0.0438(15) -0.0032(11) 0.0080(11) 0.0015(11)
C51 0.0394(14) 0.0264(13) 0.0332(13) -0.0025(10) 0.0145(10) -0.0022(10)
C52 0.0203(10) 0.0181(11) 0.0228(11) -0.0025(8) 0.0101(8) -0.0021(8)
C53 0.0256(11) 0.0268(13) 0.0258(12) -0.0028(9) 0.0070(9) -0.0004(9)
C54 0.0320(13) 0.0299(14) 0.0288(12) -0.0114(10) 0.0100(10) -0.0098(10)
C55 0.0368(13) 0.0190(11) 0.0341(13) -0.0068(9) 0.0174(10) -0.0052(9)
C56 0.0350(13) 0.0200(12) 0.0301(12) -0.0031(9) 0.0100(10) 0.0018(9)
C57 0.0263(11) 0.0202(11) 0.0238(11) -0.0037(8) 0.0078(9) -0.0016(9)
C58 0.0512(19) 0.073(3) 0.0386(16) 0.0151(15) -0.0052(13) 0.0015(14)
CL59 0.0744(14) 0.0701(17) 0.0446(9) 0.0199(9) 0.0144(7) -0.0014(8)
CL60 0.0931(16) 0.0468(12) 0.0806(14) 0.0103(8) -0.0007(9) -0.0089(8)
CL61 0.0387(9) 0.149(4) 0.0676(13) -0.0336(10) 0.0042(7) 0.0215(12)
CL1A 0.0480(12) 0.156(4) 0.0774(17) -0.0301(14) 0.0022(10) 0.0664(16)
CL2A 0.117(2) 0.120(3) 0.0616(15) 0.0653(16) 0.0172(12) 0.0178(13)
CL3A 0.094(2) 0.102(3) 0.0662(15) -0.0344(14) 0.0024(12) -0.0010(12)

loop_
_atom_type_symbol
_atom_type_description
_atom_type_scat_dispersion_real
_atom_type_scat_dispersion_imag
_atom_type_scat_source
ZN Zn 0.222 1.431 'International Tables Vol. IV (1974) Table 2.2B'
CL Cl 0.132 0.159 'International Tables Vol. IV (1974) Table 2.2B'
N N 0.004 0.003 'International Tables Vol. IV (1974) Table 2.2B'
C C 0.002 0.002 'International Tables Vol. IV (1974) Table 2.2B'
H H 0 0 'International Tables Vol. IV (1974) Table 2.2B'

loop_
_geom_angle_atom_site_label_1
_geom_angle_atom_site_label_2
_geom_angle_atom_site_label_3
_geom_angle
_geom_angle_site_symmetry_1
_geom_angle_site_symmetry_2
_geom_angle_site_symmetry_3
_geom_angle_publ_flag
N2 ZN1 N2 179.97 . . 4_566 no
N2 ZN1 N2 179.97 4_566 . . no
N2 ZN1 N12 90.60(6) . . . no
N2 ZN1 N12 90.60(6) 4_566 . 4_566 no
N2 ZN1 N12 89.40(6) . . 4_566 no
N2 ZN1 N12 89.40(6) 4_566 . . no
N2 ZN1 N12 89.40(6) . . 4_566 no
N2 ZN1 N12 89.40(6) 4_566 . . no
N2 ZN1 N12 90.60(6) . . . no
N2 ZN1 N12 90.60(6) 4_566 . 4_566 no
CL1A CL59 CL3A 106.52(15) . . . no
CL1A CL59 C58 57.32(14) . . . no
CL3A CL59 C58 53.43(12) . . . no
CL1A CL60 CL2A 103.02(11) . . . no
CL1A CL60 C58 50.08(11) . . . no
CL2A CL60 C58 56.69(12) . . . no
CL2A CL61 CL3A 145.52(16) . . . no
CL2A CL61 C58 68.96(15) . . . no
CL3A CL61 C58 76.75(15) . . . no
CL59 CL1A CL60 148.72(18) . . . no
CL59 CL1A C58 82.62(17) . . . no
CL60 CL1A C58 66.88(16) . . . no
CL60 CL2A CL61 109.19(13) . . . no
CL60 CL2A C58 58.83(13) . . . no
CL61 CL2A C58 57.15(13) . . . no
CL59 CL3A CL61 101.10(13) . . . no
CL59 CL3A C58 50.78(11) . . . no
CL61 CL3A C58 57.16(13) . . . no
ZN1 N2 C3 127.01(12) . . . no
ZN1 N2 C3 127.01(12) 4_566 . . no
ZN1 N2 C6 125.61(12) . . . no
ZN1 N2 C6 125.61(12) 4_566 . . no
C3 N2 C6 107.36(15) . . . no
ZN1 N12 C8 125.69(12) . . . no
ZN1 N12 C8 125.69(12) 4_566 . . no
ZN1 N12 C11 126.64(12) . . . no
ZN1 N12 C11 126.64(12) 4_566 . . no
C8 N12 C11 107.64(15) . . . no
N2 C3 C4 109.54(16) . . . no
N2 C3 C13 125.71(17) . . 4_566 no
C4 C3 C13 124.71(17) . . 4_566 no
C3 C4 C5 106.58(16) . . . no
C3 C4 C14 131.65(17) . . . no
C5 C4 C14 121.40(17) . . . no
C4 C5 C6 107.17(16) . . . no
C4 C5 C22 122.64(17) . . . no
C6 C5 C22 129.74(18) . . . no
N2 C6 C5 109.30(16) . . . no
N2 C6 C7 126.25(17) . . . no
C5 C6 C7 124.44(17) . . . no
C6 C7 C8 125.78(17) . . . no
C6 C7 C30 117.36(16) . . . no
C8 C7 C30 116.80(17) . . . no
N12 C8 C7 125.90(17) . . . no
N12 C8 C9 109.51(16) . . . no
C7 C8 C9 124.58(17) . . . no
C8 C9 C10 106.83(16) . . . no
C8 C9 C36 130.18(17) . . . no
C10 C9 C36 122.99(18) . . . no
C9 C10 C11 106.77(17) . . . no
C9 C10 C44 120.47(18) . . . no
C11 C10 C44 132.75(18) . . . no
N12 C11 C10 109.24(16) . . . no
N12 C11 C13 125.57(17) . . . no
C10 C11 C13 125.20(17) . . . no
C3 C13 C11 125.60(17) 4_566 . . no
C3 C13 C52 117.53(16) 4_566 . . no
C11 C13 C52 116.81(16) . . . no
C4 C14 C15 167.8(2) . . . no
C14 C15 C16 176.4(2) . . . no
C15 C16 C17 121.5(2) . . . no
C15 C16 C21 119.0(2) . . . no
C17 C16 C21 119.50(19) . . . no
C16 C17 C18 119.6(2) . . . no
C16 C17 H62 118.3(2) . . . no
C18 C17 H62 122.1(2) . . . no
C17 C18 C19 121.2(2) . . . no
C17 C18 H63 119.5(2) . . . no
C19 C18 H63 119.3(2) . . . no
C18 C19 C20 119.6(2) . . . no
C18 C19 H64 119.6(2) . . . no
C20 C19 H64 120.8(2) . . . no
C19 C20 C21 119.8(2) . . . no
C19 C20 H65 120.1(2) . . . no
C21 C20 H65 120.0(2) . . . no
C16 C21 C20 120.3(2) . . . no
C16 C21 H66 115.7(2) . . . no
C20 C21 H66 123.9(2) . . . no
C5 C22 C23 172.0(2) . . . no
C22 C23 C24 176.4(2) . . . no
C23 C24 C25 121.6(2) . . . no
C23 C24 C29 120.4(2) . . . no
C25 C24 C29 118.0(2) . . . no
C24 C25 C26 119.6(3) . . . no
C24 C25 H67 123.5(3) . . . no
C26 C25 H67 116.8(3) . . . no
C25 C26 C27 121.3(3) . . . no
C25 C26 H68 109.9(4) . . . no
C27 C26 H68 128.9(4) . . . no
C26 C27 C28 119.6(3) . . . no
C26 C27 H69 115.1(4) . . . no
C28 C27 H69 125.2(4) . . . no
C27 C28 C29 121.0(3) . . . no
C27 C28 H70 125.3(3) . . . no
C29 C28 H70 113.7(3) . . . no
C24 C29 C28 120.5(3) . . . no
C24 C29 H71 120.7(2) . . . no
C28 C29 H71 118.6(3) . . . no
C7 C30 C31 121.31(18) . . . no
C7 C30 C35 119.38(18) . . . no
C31 C30 C35 119.31(18) . . . no
C30 C31 C32 120.1(2) . . . no
C30 C31 H72 121.1(2) . . . no
C32 C31 H72 118.9(2) . . . no
C31 C32 C33 120.19(19) . . . no
C31 C32 H73 119.1(2) . . . no
C33 C32 H73 120.7(2) . . . no
C32 C33 C34 120.11(19) . . . no
C32 C33 H74 119.0(2) . . . no
C34 C33 H74 120.9(2) . . . no
C33 C34 C35 119.8(2) . . . no
C33 C34 H75 119.5(2) . . . no
C35 C34 H75 120.6(2) . . . no
C30 C35 C34 120.49(19) . . . no
C30 C35 H76 119.21(19) . . . no
C34 C35 H76 120.3(2) . . . no
C9 C36 C37 173.2(2) . . . no
C36 C37 C38 178.1(2) . . . no
C37 C38 C39 121.3(2) . . . no
C37 C38 C43 119.34(19) . . . no
C39 C38 C43 119.3(2) . . . no
C38 C39 C40 119.7(2) . . . no
C38 C39 H77 121.0(2) . . . no
C40 C39 H77 119.3(2) . . . no
C39 C40 C41 120.2(2) . . . no
C39 C40 H78 118.7(3) . . . no
C41 C40 H78 121.1(3) . . . no
C40 C41 C42 120.6(2) . . . no
C40 C41 H79 119.7(3) . . . no
C42 C41 H79 119.7(3) . . . no
C41 C42 C43 119.9(2) . . . no
C41 C42 H80 119.6(2) . . . no
C43 C42 H80 120.4(2) . . . no
C38 C43 C42 120.3(2) . . . no
C38 C43 H81 119.5(2) . . . no
C42 C43 H81 120.1(2) . . . no
C10 C44 C45 166.3(2) . . . no
C44 C45 C46 174.4(2) . . . no
C45 C46 C47 119.01(19) . . . no
C45 C46 C51 122.21(19) . . . no
C47 C46 C51 118.75(19) . . . no
C46 C47 C48 120.58(19) . . . no
C46 C47 H82 119.3(2) . . . no
C48 C47 H82 120.1(2) . . . no
C47 C48 C49 120.2(2) . . . no
C47 C48 H83 120.9(2) . . . no
C49 C48 H83 118.9(2) . . . no
C48 C49 C50 119.9(2) . . . no
C48 C49 H84 123.7(2) . . . no
C50 C49 H84 116.3(2) . . . no
C49 C50 C51 120.3(2) . . . no
C49 C50 H85 119.0(2) . . . no
C51 C50 H85 120.6(2) . . . no
C46 C51 C50 120.3(2) . . . no
C46 C51 H86 117.7(2) . . . no
C50 C51 H86 121.8(2) . . . no
C13 C52 C53 121.93(18) . . . no
C13 C52 C57 118.49(17) . . . no
C53 C52 C57 119.57(18) . . . no
C52 C53 C54 119.91(19) . . . no
C52 C53 H87 118.3(2) . . . no
C54 C53 H87 121.8(2) . . . no
C53 C54 C55 120.10(19) . . . no
C53 C54 H88 116.9(2) . . . no
C55 C54 H88 123.0(2) . . . no
C54 C55 C56 120.20(19) . . . no
C54 C55 H89 120.4(2) . . . no
C56 C55 H89 119.4(2) . . . no
C55 C56 C57 119.7(2) . . . no
C55 C56 H90 119.54(19) . . . no
C57 C56 H90 120.7(2) . . . no
C52 C57 C56 120.47(19) . . . no
C52 C57 H91 121.83(19) . . . no
C56 C57 H91 117.7(2) . . . no
CL59 C58 CL60 102.84(17) . . . no
CL59 C58 CL61 113.84(18) . . . no
CL59 C58 CL1A 40.06(13) . . . no
CL59 C58 CL2A 148.78(18) . . . no
CL59 C58 CL3A 75.79(14) . . . no
CL59 C58 H92 105.7(2) . . . no
CL60 C58 CL61 111.36(18) . . . no
CL60 C58 CL1A 63.04(17) . . . no
CL60 C58 CL2A 64.48(14) . . . no
CL60 C58 CL3A 148.12(18) . . . no
CL60 C58 H92 107.8(2) . . . no
CL61 C58 CL1A 131.6(2) . . . no
CL61 C58 CL2A 53.88(14) . . . no
CL61 C58 CL3A 46.09(12) . . . no
CL61 C58 H92 114.5(3) . . . no
CL1A C58 CL2A 122.0(2) . . . no
CL1A C58 CL3A 111.8(2) . . . no
CL1A C58 H92 112.5(2) . . . no
CL2A C58 CL3A 99.90(18) . . . no
CL2A C58 H92 105.4(2) . . . no
CL3A C58 H92 103.0(2) . . . no

loop_
_geom_bond_atom_site_label_1
_geom_bond_atom_site_label_2
_geom_bond_distance
_geom_bond_site_symmetry_1
_geom_bond_site_symmetry_2
_geom_bond_publ_flag
ZN1 N2 2.0477(15) . . no
ZN1 N2 2.0477(15) . 4_566 no
ZN1 N2 2.0477(15) . . no
ZN1 N2 2.0477(15) . 4_566 no
ZN1 N12 2.0656(15) . . no
ZN1 N12 2.0656(15) . 4_566 no
CL59 CL1A 1.174(3) . . no
CL59 CL3A 2.263(3) . . no
CL59 C58 1.809(3) . . no
CL60 CL1A 1.784(3) . . no
CL60 CL2A 1.942(3) . . no
CL60 C58 1.841(3) . . no
CL61 CL2A 1.556(3) . . no
CL61 CL3A 1.388(3) . . no
CL61 C58 1.619(3) . . no
CL1A C58 1.535(3) . . no
CL2A C58 1.798(3) . . no
CL3A C58 1.875(4) . . no
N2 C3 1.381(2) . . no
N2 C6 1.380(2) . . no
N12 C8 1.374(2) . . no
N12 C11 1.380(2) . . no
C3 C4 1.452(2) . . no
C3 C13 1.398(3) . 4_566 no
C4 C5 1.382(3) . . no
C4 C14 1.417(3) . . no
C5 C6 1.450(3) . . no
C5 C22 1.428(3) . . no
C6 C7 1.401(3) . . no
C7 C8 1.399(2) . . no
C7 C30 1.499(3) . . no
C8 C9 1.455(3) . . no
C9 C10 1.381(2) . . no
C9 C36 1.430(3) . . no
C10 C11 1.457(3) . . no
C10 C44 1.427(3) . . no
C11 C13 1.398(2) . . no
C13 C52 1.507(2) . . no
C14 C15 1.193(3) . . no
C15 C16 1.449(3) . . no
C16 C17 1.394(3) . . no
C16 C21 1.390(3) . . no
C17 C18 1.376(3) . . no
C17 H62 1.016(2) . . no
C18 C19 1.378(3) . . no
C18 H63 0.935(2) . . no
C19 C20 1.391(3) . . no
C19 H64 0.970(2) . . no
C20 C21 1.385(3) . . no
C20 H65 1.001(2) . . no
C21 H66 0.953(2) . . no
C22 C23 1.203(3) . . no
C23 C24 1.428(3) . . no
C24 C25 1.383(3) . . no
C24 C29 1.388(3) . . no
C25 C26 1.399(4) . . no
C25 H67 0.957(3) . . no
C26 C27 1.348(5) . . no
C26 H68 0.937(4) . . no
C27 C28 1.345(5) . . no
C27 H69 0.957(3) . . no
C28 C29 1.385(4) . . no
C28 H70 1.046(4) . . no
C29 H71 1.012(3) . . no
C30 C31 1.395(3) . . no
C30 C35 1.392(3) . . no
C31 C32 1.387(3) . . no
C31 H72 0.966(2) . . no
C32 C33 1.384(3) . . no
C32 H73 0.961(2) . . no
C33 C34 1.387(3) . . no
C33 H74 0.955(2) . . no
C34 C35 1.386(3) . . no
C34 H75 0.955(2) . . no
C35 H76 0.992(2) . . no
C36 C37 1.194(3) . . no
C37 C38 1.438(3) . . no
C38 C39 1.387(3) . . no
C38 C43 1.396(3) . . no
C39 C40 1.396(3) . . no
C39 H77 0.963(2) . . no
C40 C41 1.378(4) . . no
C40 H78 0.979(3) . . no
C41 C42 1.368(3) . . no
C41 H79 0.937(2) . . no
C42 C43 1.389(3) . . no
C42 H80 1.051(2) . . no
C43 H81 0.994(2) . . no
C44 C45 1.204(3) . . no
C45 C46 1.429(3) . . no
C46 C47 1.405(3) . . no
C46 C51 1.395(3) . . no
C47 C48 1.391(3) . . no
C47 H82 1.002(2) . . no
C48 C49 1.382(3) . . no
C48 H83 1.014(2) . . no
C49 C50 1.391(3) . . no
C49 H84 0.974(2) . . no
C50 C51 1.393(3) . . no
C50 H85 0.969(2) . . no
C51 H86 0.947(2) . . no
C52 C53 1.388(3) . . no
C52 C57 1.382(3) . . no
C53 C54 1.392(3) . . no
C53 H87 0.935(2) . . no
C54 C55 1.380(3) . . no
C54 H88 0.966(2) . . no
C55 C56 1.380(3) . . no
C55 H89 0.993(2) . . no
C56 C57 1.390(3) . . no
C56 H90 0.995(2) . . no
C57 H91 0.981(2) . . no
C58 H92 0.941(3) . . no
